data_7002500
loop_
_publ_author_name
'Robertson, Stuart D.'
'Ritch, Jamie S.'
'Chivers, Tristram'

_publ_section_title
;
 Palladium and platinum complexes of tellurium-containing
 imidodiphosphinate ligands: nucleophilic attack of
 Li[(PiPr2)(TePiPr2)N] on coordinated 1,5-cyclooctadiene
;
_journal_issue 40
_journal_name_full 'Dalton Transactions'
_journal_page_first 8582
_journal_page_last 8592
_journal_paper_doi 10.1039/b911490d
_journal_year 2009
_chemical_formula_moiety 'C24 H56 N2 P4 Pd Te4'
_chemical_formula_sum 'C24 H56 N2 P4 Pd Te4'
_chemical_formula_weight 1113.39
_chemical_name_systematic
;
?
;
_space_group_IT_number 2
_symmetry_cell_setting triclinic
_symmetry_space_group_name_Hall '-P 1'
_symmetry_space_group_name_H-M 'P -1'
_atom_sites_solution_hydrogens geom
_atom_sites_solution_primary direct
_atom_sites_solution_secondary difmap
_audit_creation_method SHELXL-97
_cell_angle_alpha 78.098(2)
_cell_angle_beta 84.617(3)
_cell_angle_gamma 88.695(2)
_cell_formula_units_Z 1
_cell_length_a 9.6389(4)
_cell_length_b 9.9764(4)
_cell_length_c 10.1102(3)
_cell_measurement_reflns_used 12123
_cell_measurement_temperature 173(2)
_cell_measurement_theta_max 27.48
_cell_measurement_theta_min 1.00
_cell_volume 947.11(6)
_computing_cell_refinement 'Nonius DENZO'
_computing_data_collection 'Nonius COLLECT'
_computing_data_reduction 'Nonius DENZO'
_computing_molecular_graphics 'Bruker SHELXTL'
_computing_publication_material 'Bruker SHELXTL'
_computing_structure_refinement 'SHELXL-97 (Sheldrick, 1997)'
_computing_structure_solution 'SHELXS-97 (Sheldrick, 1990)'
_diffrn_ambient_temperature 173(2)
_diffrn_measured_fraction_theta_full 0.993
_diffrn_measured_fraction_theta_max 0.993
_diffrn_measurement_device_type 'Nonius Kappa CCD'
_diffrn_measurement_method 'phi\omega scans'
_diffrn_radiation_monochromator graphite
_diffrn_radiation_source 'fine-focus sealed tube'
_diffrn_radiation_type MoK\a
_diffrn_radiation_wavelength 0.71073
_diffrn_reflns_av_R_equivalents 0.0559
_diffrn_reflns_av_sigmaI/netI 0.0514
_diffrn_reflns_limit_h_max 12
_diffrn_reflns_limit_h_min -12
_diffrn_reflns_limit_k_max 12
_diffrn_reflns_limit_k_min -12
_diffrn_reflns_limit_l_max 13
_diffrn_reflns_limit_l_min -12
_diffrn_reflns_number 15850
_diffrn_reflns_theta_full 27.40
_diffrn_reflns_theta_max 27.40
_diffrn_reflns_theta_min 2.07
_exptl_absorpt_coefficient_mu 3.694
_exptl_absorpt_correction_T_max 0.925
_exptl_absorpt_correction_T_min 0.845
_exptl_absorpt_correction_type multi-scan
_exptl_absorpt_process_details
;
multi-scan from symmetry-related measurements
Sortav (Blessing 1995)
;
_exptl_crystal_colour red
_exptl_crystal_density_diffrn 1.952
_exptl_crystal_density_method 'not measured'
_exptl_crystal_description needle
_exptl_crystal_F_000 528
_exptl_crystal_size_max 0.12
_exptl_crystal_size_mid 0.06
_exptl_crystal_size_min 0.02
_refine_diff_density_max 0.819
_refine_diff_density_min -1.055
_refine_diff_density_rms 0.238
_refine_ls_extinction_method none
_refine_ls_goodness_of_fit_ref 1.047
_refine_ls_hydrogen_treatment constr
_refine_ls_matrix_type full
_refine_ls_number_parameters 168
_refine_ls_number_reflns 4270
_refine_ls_number_restraints 0
_refine_ls_restrained_S_all 1.047
_refine_ls_R_factor_all 0.0525
_refine_ls_R_factor_gt 0.0318
_refine_ls_shift/su_max 0.001
_refine_ls_shift/su_mean 0.000
_refine_ls_structure_factor_coef Fsqd
_refine_ls_weighting_details 'calc w=1/[\s^2^(Fo^2^)+(0.0250P)^2^+0.4918P] where P=(Fo^2^+2Fc^2^)/3'
_refine_ls_weighting_scheme calc
_refine_ls_wR_factor_gt 0.0600
_refine_ls_wR_factor_ref 0.0657
_reflns_number_gt 3355
_reflns_number_total 4270
_reflns_threshold_expression >2sigma(I)
_cod_data_source_file b911490d.txt
_cod_data_source_block compound1
_cod_depositor_comments
;
The following automatic conversions were performed:
'_symmetry_cell_setting' value 'Triclinic' changed to 'triclinic'
according to '/home/saulius/struct/CIF-dictionaries/cif_core.dic'
dictionary named 'cif_core.dic' version 2.4.1 from 2010-06-29.

Automatic conversion script
Id: cif_fix_enum 1527 2010-12-29 10:47:43Z saulius 
;
_cod_original_sg_symbol_H-M P-1
_cod_database_code 7002500

loop_
_symmetry_equiv_pos_as_xyz
'x, y, z'
'-x, -y, -z'

loop_
_atom_site_label
_atom_site_type_symbol
_atom_site_fract_x
_atom_site_fract_y
_atom_site_fract_z
_atom_site_U_iso_or_equiv
_atom_site_adp_type
_atom_site_occupancy
_atom_site_symmetry_multiplicity
_atom_site_calc_flag
_atom_site_refinement_flags
_atom_site_disorder_assembly
_atom_site_disorder_group
Pd1 Pd 0.5000 0.5000 1.0000 0.02285(11) Uani 1 2 d S . .
Te1 Te 0.67086(3) 0.68016(3) 1.04587(3) 0.02758(8) Uani 1 1 d . . .
Te2 Te 0.60877(3) 0.47137(3) 0.76139(3) 0.02824(9) Uani 1 1 d . . .
P1 P 0.79590(11) 0.80387(11) 0.83365(10) 0.0258(2) Uani 1 1 d . . .
P2 P 0.63131(11) 0.70780(11) 0.63966(10) 0.0238(2) Uani 1 1 d . . .
N1 N 0.7346(4) 0.8047(3) 0.6918(3) 0.0281(8) Uani 1 1 d . . .
C10 C 0.9780(4) 0.7455(5) 0.8286(4) 0.0355(11) Uani 1 1 d . . .
H10A H 1.0299 0.8026 0.7469 0.043 Uiso 1 1 calc R . .
C11 C 1.0463(5) 0.7659(6) 0.9540(5) 0.0475(13) Uani 1 1 d . . .
H11A H 1.1398 0.7250 0.9535 0.071 Uiso 1 1 calc R . .
H11B H 0.9896 0.7217 1.0363 0.071 Uiso 1 1 calc R . .
H11C H 1.0534 0.8641 0.9524 0.071 Uiso 1 1 calc R . .
C12 C 0.9888(5) 0.5969(5) 0.8137(5) 0.0451(12) Uani 1 1 d . . .
H12A H 1.0868 0.5683 0.8107 0.068 Uiso 1 1 calc R . .
H12B H 0.9505 0.5877 0.7296 0.068 Uiso 1 1 calc R . .
H12C H 0.9360 0.5388 0.8913 0.068 Uiso 1 1 calc R . .
C20 C 0.8039(5) 0.9835(4) 0.8502(4) 0.0349(11) Uani 1 1 d . . .
H20A H 0.8393 0.9848 0.9398 0.042 Uiso 1 1 calc R . .
C21 C 0.9038(6) 1.0680(5) 0.7395(5) 0.0531(14) Uani 1 1 d . . .
H21A H 0.9000 1.1641 0.7483 0.080 Uiso 1 1 calc R . .
H21B H 0.8765 1.0613 0.6501 0.080 Uiso 1 1 calc R . .
H21C H 0.9989 1.0329 0.7490 0.080 Uiso 1 1 calc R . .
C22 C 0.6606(6) 1.0483(5) 0.8495(6) 0.0534(14) Uani 1 1 d . . .
H22A H 0.6669 1.1426 0.8625 0.080 Uiso 1 1 calc R . .
H22B H 0.5984 0.9956 0.9232 0.080 Uiso 1 1 calc R . .
H22C H 0.6236 1.0489 0.7624 0.080 Uiso 1 1 calc R . .
C30 C 0.4578(4) 0.7888(5) 0.6288(4) 0.0300(10) Uani 1 1 d . . .
H30A H 0.4722 0.8841 0.5746 0.036 Uiso 1 1 calc R . .
C31 C 0.3590(5) 0.7183(6) 0.5555(5) 0.0499(13) Uani 1 1 d . . .
H31A H 0.2710 0.7693 0.5489 0.075 Uiso 1 1 calc R . .
H31B H 0.3410 0.6246 0.6064 0.075 Uiso 1 1 calc R . .
H31C H 0.4015 0.7156 0.4641 0.075 Uiso 1 1 calc R . .
C32 C 0.3899(5) 0.8017(5) 0.7688(4) 0.0365(11) Uani 1 1 d . . .
H32A H 0.3051 0.8574 0.7581 0.055 Uiso 1 1 calc R . .
H32B H 0.4552 0.8455 0.8153 0.055 Uiso 1 1 calc R . .
H32C H 0.3661 0.7104 0.8226 0.055 Uiso 1 1 calc R . .
C40 C 0.6971(4) 0.7014(4) 0.4648(4) 0.0282(9) Uani 1 1 d . . .
H40A H 0.6313 0.6450 0.4284 0.034 Uiso 1 1 calc R . .
C41 C 0.6997(5) 0.8470(5) 0.3761(4) 0.0379(11) Uani 1 1 d . . .
H41A H 0.7443 0.8445 0.2855 0.057 Uiso 1 1 calc R . .
H41B H 0.7523 0.9076 0.4178 0.057 Uiso 1 1 calc R . .
H41C H 0.6041 0.8814 0.3686 0.057 Uiso 1 1 calc R . .
C42 C 0.8402(5) 0.6363(5) 0.4566(4) 0.0366(11) Uani 1 1 d . . .
H42A H 0.8707 0.6342 0.3618 0.055 Uiso 1 1 calc R . .
H42B H 0.8363 0.5426 0.5106 0.055 Uiso 1 1 calc R . .
H42C H 0.9064 0.6899 0.4922 0.055 Uiso 1 1 calc R . .

loop_
_atom_site_aniso_label
_atom_site_aniso_U_11
_atom_site_aniso_U_22
_atom_site_aniso_U_33
_atom_site_aniso_U_23
_atom_site_aniso_U_13
_atom_site_aniso_U_12
Pd1 0.0264(2) 0.0208(2) 0.0211(2) -0.00372(17) -0.00127(18) -0.00292(18)
Te1 0.03063(16) 0.02874(16) 0.02412(14) -0.00666(11) -0.00190(11) -0.00683(12)
Te2 0.03736(18) 0.02194(15) 0.02508(15) -0.00574(11) 0.00177(12) -0.00336(12)
P1 0.0236(6) 0.0276(6) 0.0275(6) -0.0096(5) 0.0008(4) -0.0044(5)
P2 0.0262(6) 0.0218(6) 0.0227(5) -0.0040(4) 0.0006(4) -0.0024(4)
N1 0.030(2) 0.028(2) 0.0274(18) -0.0090(15) -0.0002(15) -0.0057(16)
C10 0.024(2) 0.050(3) 0.034(2) -0.013(2) -0.0003(19) -0.003(2)
C11 0.031(3) 0.062(4) 0.054(3) -0.016(3) -0.009(2) -0.010(2)
C12 0.039(3) 0.055(3) 0.046(3) -0.021(2) -0.009(2) 0.015(2)
C20 0.045(3) 0.031(3) 0.032(2) -0.015(2) 0.002(2) -0.014(2)
C21 0.059(4) 0.040(3) 0.058(3) -0.010(2) 0.011(3) -0.025(3)
C22 0.062(4) 0.021(3) 0.074(4) -0.011(2) 0.014(3) -0.002(2)
C30 0.029(2) 0.034(3) 0.027(2) -0.0055(18) -0.0030(18) 0.0011(19)
C31 0.035(3) 0.063(4) 0.059(3) -0.024(3) -0.015(2) 0.006(3)
C32 0.033(3) 0.038(3) 0.035(2) -0.002(2) 0.002(2) 0.005(2)
C40 0.033(2) 0.032(2) 0.021(2) -0.0073(17) -0.0018(17) -0.0067(19)
C41 0.048(3) 0.036(3) 0.028(2) -0.005(2) 0.000(2) -0.005(2)
C42 0.038(3) 0.044(3) 0.028(2) -0.011(2) 0.005(2) 0.003(2)

loop_
_atom_type_symbol
_atom_type_description
_atom_type_scat_dispersion_real
_atom_type_scat_dispersion_imag
_atom_type_scat_source
C C 0.0033 0.0016 'International Tables Vol C Tables 4.2.6.8 and 6.1.1.4'
H H 0.0000 0.0000 'International Tables Vol C Tables 4.2.6.8 and 6.1.1.4'
N N 0.0061 0.0033 'International Tables Vol C Tables 4.2.6.8 and 6.1.1.4'
P P 0.1023 0.0942 'International Tables Vol C Tables 4.2.6.8 and 6.1.1.4'
Pd Pd -0.9988 1.0072 'International Tables Vol C Tables 4.2.6.8 and 6.1.1.4'
Te Te -0.5308 1.6751 'International Tables Vol C Tables 4.2.6.8 and 6.1.1.4'

loop_
_geom_angle_atom_site_label_1
_geom_angle_atom_site_label_2
_geom_angle_atom_site_label_3
_geom_angle
_geom_angle_site_symmetry_1
_geom_angle_site_symmetry_3
_geom_angle_publ_flag
Te1 Pd1 Te1 180.0 2_667 . ?
Te1 Pd1 Te2 80.49(3) 2_667 . ?
Te1 Pd1 Te2 99.51(1) . . ?
Te1 Pd1 Te2 99.51(1) 2_667 2_667 ?
Te1 Pd1 Te2 80.49(3) . 2_667 ?
Te2 Pd1 Te2 180.000(1) . 2_667 ?
P1 Te1 Pd1 111.47(4) . . ?
P2 Te2 Pd1 101.91(4) . . ?
N1 P1 C10 110.34(19) . . ?
N1 P1 C20 106.7(2) . . ?
C10 P1 C20 104.7(2) . . ?
N1 P1 Te1 119.60(13) . . ?
C10 P1 Te1 108.35(16) . . ?
C20 P1 Te1 106.02(14) . . ?
N1 P2 C40 106.71(19) . . ?
N1 P2 C30 109.58(19) . . ?
C40 P2 C30 105.89(19) . . ?
N1 P2 Te2 117.80(14) . . ?
C40 P2 Te2 106.22(14) . . ?
C30 P2 Te2 109.90(15) . . ?
P2 N1 P1 134.7(2) . . ?
C12 C10 C11 111.0(4) . . ?
C12 C10 P1 111.0(3) . . ?
C11 C10 P1 111.3(3) . . ?
C22 C20 C21 110.1(4) . . ?
C22 C20 P1 111.0(3) . . ?
C21 C20 P1 112.2(3) . . ?
C31 C30 C32 110.4(4) . . ?
C31 C30 P2 113.7(3) . . ?
C32 C30 P2 111.7(3) . . ?
C42 C40 C41 110.3(4) . . ?
C42 C40 P2 112.3(3) . . ?
C41 C40 P2 109.8(3) . . ?

loop_
_geom_bond_atom_site_label_1
_geom_bond_atom_site_label_2
_geom_bond_distance
_geom_bond_site_symmetry_2
_geom_bond_publ_flag
Pd1 Te1 2.6038(3) 2_667 ?
Pd1 Te1 2.6038(3) . ?
Pd1 Te2 2.6070(3) . ?
Pd1 Te2 2.6070(3) 2_667 ?
Te1 P1 2.4636(14) . ?
Te2 P2 2.4293(13) . ?
P1 N1 1.599(4) . ?
P1 C10 1.836(5) . ?
P1 C20 1.838(4) . ?
P2 N1 1.599(4) . ?
P2 C40 1.835(4) . ?
P2 C30 1.843(4) . ?
C10 C12 1.521(6) . ?
C10 C11 1.534(6) . ?
C20 C22 1.512(7) . ?
C20 C21 1.529(6) . ?
C30 C31 1.527(6) . ?
C30 C32 1.531(6) . ?
C40 C42 1.515(6) . ?
C40 C41 1.540(6) . ?
